data_4104233
loop_
_publ_author_name
'Patrick Henke'
'Michael Huber'
'Jochen Steiner'
'Kit Bowen'
'Bryan Eichhorn'
'Hansgeorg Schn\"ockel'

_publ_contact_author_address
;
 Institute of Inorganic Chemistry,
 University of Karlsruhe (TH), 76128 Karlsruhe, Germany, 
;
_publ_contact_author_fax '+49-721 6084854'
_publ_contact_author_name 'H. Schnoeckel'
_publ_section_title
;
 Al4(PtBu2)6- a Derivative of Al4H6- and Other Al4 Species: A Challenge
 for Bonding Interpretation between Zintl Ions and Metalloid Clusters
;
_journal_name_full 'Journal of the American Chemical Society'
_journal_page_first 5698
_journal_page_last 5704
_journal_paper_doi 10.1021/ja9007563
_journal_volume 131
_journal_year 2009
_chemical_formula_moiety 'C48 H108 Al4 P6'
_chemical_formula_sum 'C48 H108 Al4 P6'
_chemical_formula_weight 979.08
_chemical_name_common Hexa(di-tert.-butylphoshan)alan(4)
_chemical_name_systematic Hexa(di-tert.-butylphoshan)alan(4)
_space_group_IT_number 14
_symmetry_cell_setting monoclinic
_symmetry_space_group_name_Hall '-P 2ybc'
_symmetry_space_group_name_H-M 'P 1 21/c 1'
_atom_sites_solution_hydrogens geom
_atom_sites_solution_primary direct
_atom_sites_solution_secondary difmap
_audit_creation_method SHELXL-97
_audit_update_record
;
2009-01-27 # Formatted by publCIF
;
_cell_angle_alpha 90.00
_cell_angle_beta 96.406(5)
_cell_angle_gamma 90.00
_cell_formula_units_Z 4
_cell_length_a 21.1040(14)
_cell_length_b 12.4808(8)
_cell_length_c 23.3842(15)
_cell_measurement_temperature 150(2)
_cell_volume 6120.8(7)
_computing_cell_refinement 'Bruker XSCANS'
_computing_data_collection 'Bruker XSCANS'
_computing_data_reduction 'Bruker SHELXTL'
_computing_molecular_graphics 'Bruker SHELXTL'
_computing_publication_material 'Bruker SHELXTL'
_computing_structure_refinement 'SHELXL-97 (Sheldrick, 1997)'
_computing_structure_solution 'SHELXS-97 (Sheldrick, 1990)'
_diffrn_ambient_temperature 150(2)
_diffrn_measured_fraction_theta_full 0.991
_diffrn_measured_fraction_theta_max 0.991
_diffrn_measurement_device_type 'STOE IPDS 2'
_diffrn_measurement_method 'rotation method'
_diffrn_radiation_monochromator graphite
_diffrn_radiation_source 'fine-focus sealed tube'
_diffrn_radiation_type MoK\a
_diffrn_radiation_wavelength 0.71073
_diffrn_reflns_av_R_equivalents 0.0779
_diffrn_reflns_av_sigmaI/netI 0.0836
_diffrn_reflns_limit_h_max 25
_diffrn_reflns_limit_h_min -25
_diffrn_reflns_limit_k_max 14
_diffrn_reflns_limit_k_min -14
_diffrn_reflns_limit_l_max 27
_diffrn_reflns_limit_l_min -27
_diffrn_reflns_number 38587
_diffrn_reflns_theta_full 25.05
_diffrn_reflns_theta_max 25.05
_diffrn_reflns_theta_min 1.75
_exptl_absorpt_coefficient_mu 0.261
_exptl_absorpt_correction_T_max 0.9778
_exptl_absorpt_correction_T_min 0.9238
_exptl_absorpt_correction_type numerical
_exptl_crystal_colour brown
_exptl_crystal_density_diffrn 1.062
_exptl_crystal_density_method 'not measured'
_exptl_crystal_description prism
_exptl_crystal_F_000 2152
_exptl_crystal_size_max 0.4
_exptl_crystal_size_mid 0.3
_exptl_crystal_size_min 0.2
_refine_diff_density_max 0.457
_refine_diff_density_min -0.371
_refine_diff_density_rms 0.046
_refine_ls_extinction_method none
_refine_ls_goodness_of_fit_ref 0.827
_refine_ls_hydrogen_treatment constr
_refine_ls_matrix_type full
_refine_ls_number_parameters 554
_refine_ls_number_reflns 10760
_refine_ls_number_restraints 0
_refine_ls_restrained_S_all 0.827
_refine_ls_R_factor_all 0.0796
_refine_ls_R_factor_gt 0.0386
_refine_ls_shift/su_max 0.001
_refine_ls_shift/su_mean 0.000
_refine_ls_structure_factor_coef Fsqd
_refine_ls_weighting_details 'calc w=1/[\s^2^(Fo^2^)+(0.0362P)^2^+0.0000P] where P=(Fo^2^+2Fc^2^)/3'
_refine_ls_weighting_scheme calc
_refine_ls_wR_factor_gt 0.0746
_refine_ls_wR_factor_ref 0.0828
_reflns_number_gt 6492
_reflns_number_total 10760
_reflns_threshold_expression >2sigma(I)
_cod_data_source_file ja9007563_si_002.cif
_cod_data_source_block ph1-27_3
_cod_original_sg_symbol_H-M 'P 21/c'
_cod_database_code 4104233

loop_
_publ_contact_author_email
patrick.henke@chemie.uni-karlsruhe.de
hansgeorg.schnoeckel@chemie.uni-karlsruhe.de

loop_
_symmetry_equiv_pos_as_xyz
'x, y, z'
'-x, y+1/2, -z+1/2'
'-x, -y, -z'
'x, -y-1/2, z-1/2'

loop_
_atom_site_label
_atom_site_type_symbol
_atom_site_fract_x
_atom_site_fract_y
_atom_site_fract_z
_atom_site_U_iso_or_equiv
_atom_site_adp_type
_atom_site_occupancy
_atom_site_symmetry_multiplicity
_atom_site_calc_flag
_atom_site_refinement_flags
C24 C 0.09756(13) 0.6555(2) 0.46139(11) 0.0398(7) Uani 1 1 d .
H24A H 0.1212 0.6541 0.4287 0.060 Uiso 1 1 calc R
H24B H 0.0528 0.6521 0.4486 0.060 Uiso 1 1 calc R
H24C H 0.1094 0.5952 0.4857 0.060 Uiso 1 1 calc R
C21 C 0.11225(11) 0.7594(2) 0.49518(10) 0.0315(6) Uani 1 1 d .
C17 C 0.02076(11) 0.8824(2) 0.40551(11) 0.0341(6) Uani 1 1 d .
C22 C 0.07432(13) 0.7620(2) 0.54723(11) 0.0435(7) Uani 1 1 d .
H22A H 0.0878 0.7041 0.5727 0.065 Uiso 1 1 calc R
H22B H 0.0297 0.7547 0.5345 0.065 Uiso 1 1 calc R
H22C H 0.0817 0.8289 0.5671 0.065 Uiso 1 1 calc R
C44 C 0.15274(13) 0.6395(2) 0.30847(12) 0.0433(7) Uani 1 1 d .
H44A H 0.1300 0.7058 0.3025 0.065 Uiso 1 1 calc R
H44B H 0.1772 0.6402 0.3456 0.065 Uiso 1 1 calc R
H44C H 0.1230 0.5811 0.3065 0.065 Uiso 1 1 calc R
C23 C 0.18247(12) 0.7609(2) 0.51903(12) 0.0396(7) Uani 1 1 d .
H23A H 0.1912 0.8241 0.5420 0.059 Uiso 1 1 calc R
H23B H 0.2083 0.7611 0.4877 0.059 Uiso 1 1 calc R
H23C H 0.1921 0.6985 0.5424 0.059 Uiso 1 1 calc R
C42 C 0.15640(14) 0.6218(3) 0.20318(12) 0.0491(8) Uani 1 1 d .
H42A H 0.1212 0.5738 0.2053 0.074 Uiso 1 1 calc R
H42B H 0.1820 0.5969 0.1744 0.074 Uiso 1 1 calc R
H42C H 0.1406 0.6922 0.1932 0.074 Uiso 1 1 calc R
C41 C 0.19731(12) 0.6257(2) 0.26216(11) 0.0333(6) Uani 1 1 d .
C33 C 0.28015(12) 1.0696(2) 0.49911(11) 0.0376(6) Uani 1 1 d .
C10 C 0.03425(13) 0.8468(3) 0.19884(12) 0.0471(7) Uani 1 1 d .
H10A H 0.0583 0.8175 0.2325 0.071 Uiso 1 1 calc R
H10B H 0.0397 0.8024 0.1662 0.071 Uiso 1 1 calc R
H10C H -0.0101 0.8492 0.2045 0.071 Uiso 1 1 calc R
C9 C 0.05781(13) 0.9598(2) 0.18818(11) 0.0417(7) Uani 1 1 d .
C43 C 0.23185(13) 0.5181(2) 0.27228(13) 0.0471(7) Uani 1 1 d .
H43A H 0.2608 0.5220 0.3069 0.071 Uiso 1 1 calc R
H43B H 0.2552 0.5026 0.2403 0.071 Uiso 1 1 calc R
H43C H 0.2012 0.4625 0.2760 0.071 Uiso 1 1 calc R
C18 C -0.03380(12) 0.8470(3) 0.43889(12) 0.0451(7) Uani 1 1 d .
H18A H -0.0736 0.8551 0.4151 0.068 Uiso 1 1 calc R
H18B H -0.0341 0.8904 0.4728 0.068 Uiso 1 1 calc R
H18C H -0.0280 0.7732 0.4498 0.068 Uiso 1 1 calc R
C25 C 0.46501(12) 1.0953(2) 0.36710(12) 0.0435(7) Uani 1 1 d .
C36 C 0.23270(14) 1.0751(3) 0.54445(12) 0.0503(8) Uani 1 1 d .
H36A H 0.1991 1.0241 0.5350 0.075 Uiso 1 1 calc R
H36B H 0.2150 1.1458 0.5449 0.075 Uiso 1 1 calc R
H36C H 0.2544 1.0586 0.5817 0.075 Uiso 1 1 calc R
C35 C 0.31723(13) 0.9650(2) 0.50728(12) 0.0440(7) Uani 1 1 d .
H35A H 0.3472 0.9605 0.4794 0.066 Uiso 1 1 calc R
H35B H 0.2882 0.9057 0.5023 0.066 Uiso 1 1 calc R
H35C H 0.3396 0.9629 0.5453 0.066 Uiso 1 1 calc R
C7 C 0.26775(12) 0.5575(2) 0.44770(12) 0.0425(7) Uani 1 1 d .
H7A H 0.2632 0.5102 0.4152 0.064 Uiso 1 1 calc R
H7B H 0.2450 0.6228 0.4381 0.064 Uiso 1 1 calc R
H7C H 0.2508 0.5239 0.4796 0.064 Uiso 1 1 calc R
C11 C 0.04306(14) 1.0330(3) 0.23763(12) 0.0499(8) Uani 1 1 d .
H11A H -0.0019 1.0315 0.2409 0.075 Uiso 1 1 calc R
H11B H 0.0558 1.1049 0.2301 0.075 Uiso 1 1 calc R
H11C H 0.0660 1.0083 0.2730 0.075 Uiso 1 1 calc R
C39 C 0.13316(14) 1.1986(2) 0.44487(13) 0.0485(8) Uani 1 1 d .
H39A H 0.1029 1.2512 0.4292 0.073 Uiso 1 1 calc R
H39B H 0.1499 1.2190 0.4832 0.073 Uiso 1 1 calc R
H39C H 0.1125 1.1302 0.4459 0.073 Uiso 1 1 calc R
C14 C 0.24831(14) 1.0607(3) 0.15502(13) 0.0511(8) Uani 1 1 d .
H14A H 0.2672 1.1221 0.1388 0.077 Uiso 1 1 calc R
H14B H 0.2602 0.9971 0.1358 0.077 Uiso 1 1 calc R
H14C H 0.2631 1.0559 0.1953 0.077 Uiso 1 1 calc R
C5 C 0.33814(12) 0.5826(2) 0.46393(11) 0.0359(6) Uani 1 1 d .
C19 C 0.02111(12) 0.8146(2) 0.35129(11) 0.0369(6) Uani 1 1 d .
H19A H 0.0291 0.7411 0.3618 0.055 Uiso 1 1 calc R
H19B H 0.0540 0.8397 0.3294 0.055 Uiso 1 1 calc R
H19C H -0.0195 0.8203 0.3285 0.055 Uiso 1 1 calc R
C6 C 0.34423(13) 0.6550(2) 0.51742(11) 0.0442(7) Uani 1 1 d .
H6A H 0.3248 0.7231 0.5077 0.066 Uiso 1 1 calc R
H6B H 0.3885 0.6652 0.5308 0.066 Uiso 1 1 calc R
H6C H 0.3232 0.6218 0.5472 0.066 Uiso 1 1 calc R
C13 C 0.17596(14) 1.0722(2) 0.14735(11) 0.0430(7) Uani 1 1 d .
C45 C 0.31445(12) 0.7336(2) 0.21587(11) 0.0350(6) Uani 1 1 d .
C26 C 0.48886(13) 1.0213(2) 0.32209(13) 0.0483(8) Uani 1 1 d .
H26A H 0.5271 0.9858 0.3383 0.073 Uiso 1 1 calc R
H26B H 0.4978 1.0627 0.2893 0.073 Uiso 1 1 calc R
H26C H 0.4568 0.9689 0.3103 0.073 Uiso 1 1 calc R
C46 C 0.35656(13) 0.6334(2) 0.22625(12) 0.0456(7) Uani 1 1 d .
H46A H 0.3942 0.6416 0.2071 0.068 Uiso 1 1 calc R
H46B H 0.3333 0.5715 0.2113 0.068 Uiso 1 1 calc R
H46C H 0.3685 0.6244 0.2668 0.068 Uiso 1 1 calc R
C47 C 0.35623(13) 0.8333(2) 0.22405(12) 0.0444(7) Uani 1 1 d .
H47A H 0.3889 0.8301 0.1986 0.067 Uiso 1 1 calc R
H47B H 0.3756 0.8365 0.2631 0.067 Uiso 1 1 calc R
H47C H 0.3305 0.8959 0.2156 0.067 Uiso 1 1 calc R
C20 C 0.00746(13) 0.9995(2) 0.38721(12) 0.0435(7) Uani 1 1 d .
H20A H 0.0421 1.0260 0.3679 0.065 Uiso 1 1 calc R
H20B H 0.0034 1.0424 0.4207 0.065 Uiso 1 1 calc R
H20C H -0.0314 1.0030 0.3616 0.065 Uiso 1 1 calc R
C2 C 0.47841(14) 0.7182(3) 0.46365(13) 0.0576(9) Uani 1 1 d .
H2A H 0.5227 0.7354 0.4631 0.086 Uiso 1 1 calc R
H2B H 0.4740 0.6666 0.4934 0.086 Uiso 1 1 calc R
H2C H 0.4552 0.7820 0.4710 0.086 Uiso 1 1 calc R
C40 C 0.15882(13) 1.1822(2) 0.34441(12) 0.0444(7) Uani 1 1 d .
H40A H 0.1317 1.2427 0.3347 0.067 Uiso 1 1 calc R
H40B H 0.1343 1.1174 0.3393 0.067 Uiso 1 1 calc R
H40C H 0.1924 1.1808 0.3199 0.067 Uiso 1 1 calc R
C1 C 0.45190(13) 0.6714(2) 0.40548(12) 0.0432(7) Uani 1 1 d .
C38 C 0.22674(15) 1.2941(2) 0.41362(14) 0.0526(8) Uani 1 1 d .
H38A H 0.2639 1.2867 0.3937 0.079 Uiso 1 1 calc R
H38B H 0.2395 1.3075 0.4537 0.079 Uiso 1 1 calc R
H38C H 0.2014 1.3529 0.3975 0.079 Uiso 1 1 calc R
C3 C 0.46420(14) 0.7502(3) 0.35838(13) 0.0505(8) Uani 1 1 d .
H3A H 0.4399 0.8143 0.3623 0.076 Uiso 1 1 calc R
H3B H 0.4517 0.7186 0.3214 0.076 Uiso 1 1 calc R
H3C H 0.5088 0.7676 0.3617 0.076 Uiso 1 1 calc R
C15 C 0.15629(16) 1.0756(3) 0.08175(12) 0.0571(9) Uani 1 1 d .
H15A H 0.1110 1.0852 0.0744 0.086 Uiso 1 1 calc R
H15B H 0.1681 1.0096 0.0648 0.086 Uiso 1 1 calc R
H15C H 0.1775 1.1342 0.0653 0.086 Uiso 1 1 calc R
C37 C 0.18760(13) 1.1912(2) 0.40715(12) 0.0376(6) Uani 1 1 d .
C34 C 0.32786(14) 1.1630(3) 0.50930(13) 0.0521(8) Uani 1 1 d .
H34A H 0.3552 1.1508 0.5443 0.078 Uiso 1 1 calc R
H34B H 0.3050 1.2288 0.5123 0.078 Uiso 1 1 calc R
H34C H 0.3531 1.1674 0.4777 0.078 Uiso 1 1 calc R
C48 C 0.28353(14) 0.7318(3) 0.15323(11) 0.0488(8) Uani 1 1 d .
H48A H 0.2521 0.7875 0.1476 0.073 Uiso 1 1 calc R
H48B H 0.2635 0.6636 0.1451 0.073 Uiso 1 1 calc R
H48C H 0.3156 0.7432 0.1278 0.073 Uiso 1 1 calc R
C16 C 0.15730(15) 1.1779(2) 0.17384(13) 0.0518(8) Uani 1 1 d .
H16A H 0.1676 1.1751 0.2148 0.078 Uiso 1 1 calc R
H16B H 0.1123 1.1894 0.1648 0.078 Uiso 1 1 calc R
H16C H 0.1802 1.2357 0.1585 0.078 Uiso 1 1 calc R
C8 C 0.37296(15) 0.4771(2) 0.47908(13) 0.0524(8) Uani 1 1 d .
H8A H 0.3534 0.4413 0.5089 0.079 Uiso 1 1 calc R
H8B H 0.4169 0.4915 0.4922 0.079 Uiso 1 1 calc R
H8C H 0.3705 0.4321 0.4456 0.079 Uiso 1 1 calc R
C30 C 0.30745(15) 1.2577(3) 0.26555(14) 0.0585(9) Uani 1 1 d .
H30A H 0.3010 1.2980 0.2304 0.088 Uiso 1 1 calc R
H30B H 0.2960 1.3009 0.2968 0.088 Uiso 1 1 calc R
H30C H 0.2813 1.1945 0.2622 0.088 Uiso 1 1 calc R
C4 C 0.48914(14) 0.5681(3) 0.39459(15) 0.0588(9) Uani 1 1 d .
H4A H 0.5339 0.5839 0.3969 0.088 Uiso 1 1 calc R
H4B H 0.4748 0.5407 0.3570 0.088 Uiso 1 1 calc R
H4C H 0.4819 0.5154 0.4231 0.088 Uiso 1 1 calc R
C29 C 0.37727(15) 1.2254(3) 0.27711(14) 0.0552(8) Uani 1 1 d .
C28 C 0.46133(14) 1.0308(3) 0.42246(13) 0.0584(9) Uani 1 1 d .
H28A H 0.4287 0.9772 0.4159 0.088 Uiso 1 1 calc R
H28B H 0.4513 1.0781 0.4526 0.088 Uiso 1 1 calc R
H28C H 0.5016 0.9968 0.4336 0.088 Uiso 1 1 calc R
C27 C 0.51387(14) 1.1854(3) 0.38135(15) 0.0655(10) Uani 1 1 d .
H27A H 0.5540 1.1549 0.3965 0.098 Uiso 1 1 calc R
H27B H 0.4990 1.2325 0.4094 0.098 Uiso 1 1 calc R
H27C H 0.5191 1.2250 0.3470 0.098 Uiso 1 1 calc R
C32 C 0.39503(16) 1.1590(3) 0.22666(15) 0.0782(12) Uani 1 1 d .
H32A H 0.3746 1.0903 0.2269 0.117 Uiso 1 1 calc R
H32B H 0.4404 1.1495 0.2300 0.117 Uiso 1 1 calc R
H32C H 0.3812 1.1954 0.1913 0.117 Uiso 1 1 calc R
C31 C 0.4161(2) 1.3298(4) 0.2822(2) 0.120(2) Uani 1 1 d .
H31A H 0.4607 1.3133 0.2837 0.179 Uiso 1 1 calc R
H31B H 0.4083 1.3668 0.3168 0.179 Uiso 1 1 calc R
H31C H 0.4036 1.3745 0.2495 0.179 Uiso 1 1 calc R
C12 C 0.01998(14) 1.0005(3) 0.13227(12) 0.0509(8) Uiso 1 1 d .
H12A H -0.0248 0.9979 0.1361 0.076 Uiso 1 1 calc R
H12B H 0.0290 0.9559 0.1007 0.076 Uiso 1 1 calc R
H12C H 0.0322 1.0729 0.1252 0.076 Uiso 1 1 calc R
P6 P 0.25358(3) 0.74436(5) 0.26888(3) 0.02824(15) Uani 1 1 d .
P5 P 0.23850(3) 1.06716(6) 0.42271(3) 0.03121(16) Uani 1 1 d .
P4 P 0.38313(3) 1.15595(6) 0.34971(3) 0.03981(18) Uani 1 1 d .
P3 P 0.09952(3) 0.88819(6) 0.45291(3) 0.02936(15) Uani 1 1 d .
P1 P 0.36390(3) 0.63938(6) 0.39549(3) 0.03315(16) Uani 1 1 d .
P2 P 0.14555(3) 0.94508(6) 0.17941(3) 0.03596(17) Uani 1 1 d .
Al3 Al 0.18602(3) 0.90286(6) 0.39191(3) 0.02776(17) Uani 1 1 d .
Al4 Al 0.30285(3) 1.01443(6) 0.34840(3) 0.03009(18) Uani 1 1 d .
Al2 Al 0.20447(3) 0.91732(6) 0.27511(3) 0.02915(18) Uani 1 1 d .
Al1 Al 0.29658(3) 0.79339(6) 0.36518(3) 0.02784(17) Uani 1 1 d .

loop_
_atom_site_aniso_label
_atom_site_aniso_U_11
_atom_site_aniso_U_22
_atom_site_aniso_U_33
_atom_site_aniso_U_23
_atom_site_aniso_U_13
_atom_site_aniso_U_12
C24 0.0488(16) 0.0354(16) 0.0342(15) 0.0008(13) 0.0007(12) -0.0059(13)
C21 0.0328(13) 0.0354(15) 0.0262(13) 0.0004(12) 0.0035(10) -0.0041(12)
C17 0.0315(13) 0.0395(16) 0.0318(14) -0.0019(13) 0.0057(11) -0.0001(11)
C22 0.0509(17) 0.0479(19) 0.0322(15) 0.0063(14) 0.0068(13) -0.0013(14)
C44 0.0427(16) 0.0418(18) 0.0458(17) -0.0053(14) 0.0061(13) -0.0077(13)
C23 0.0412(15) 0.0386(17) 0.0377(15) 0.0026(14) -0.0018(12) -0.0002(13)
C42 0.0513(18) 0.054(2) 0.0388(16) -0.0089(15) -0.0094(13) -0.0030(15)
C41 0.0352(14) 0.0336(16) 0.0297(14) -0.0056(12) -0.0027(11) 0.0035(11)
C33 0.0433(15) 0.0375(16) 0.0327(15) -0.0062(13) 0.0071(12) -0.0087(13)
C10 0.0433(16) 0.060(2) 0.0369(16) -0.0006(15) 0.0017(13) 0.0094(15)
C9 0.0482(17) 0.0473(19) 0.0278(14) -0.0002(13) -0.0042(12) 0.0154(14)
C43 0.0501(17) 0.0306(16) 0.0592(19) -0.0030(15) 0.0000(14) 0.0002(13)
C18 0.0335(15) 0.062(2) 0.0405(16) -0.0055(15) 0.0067(12) -0.0058(14)
C25 0.0395(16) 0.0506(18) 0.0415(17) -0.0035(15) 0.0096(13) -0.0137(14)
C36 0.0614(19) 0.054(2) 0.0368(16) -0.0092(15) 0.0105(14) -0.0055(16)
C35 0.0459(16) 0.0487(19) 0.0356(16) -0.0019(14) -0.0027(13) -0.0040(14)
C7 0.0469(16) 0.0383(17) 0.0419(16) -0.0002(14) 0.0031(13) -0.0067(13)
C11 0.0499(17) 0.061(2) 0.0377(16) -0.0068(15) 0.0016(13) 0.0158(15)
C39 0.0509(18) 0.0420(18) 0.0545(19) -0.0104(15) 0.0138(15) 0.0047(14)
C14 0.064(2) 0.0435(18) 0.0472(18) 0.0074(15) 0.0121(15) 0.0038(15)
C5 0.0386(15) 0.0317(15) 0.0361(15) 0.0024(13) -0.0019(12) 0.0018(12)
C19 0.0329(14) 0.0457(18) 0.0319(15) -0.0019(13) 0.0020(11) -0.0037(12)
C6 0.0476(16) 0.0494(19) 0.0345(15) 0.0001(14) 0.0002(13) -0.0042(14)
C13 0.0578(18) 0.0428(18) 0.0285(15) 0.0044(13) 0.0047(13) 0.0154(14)
C45 0.0399(14) 0.0388(16) 0.0267(13) 0.0022(12) 0.0056(11) 0.0113(12)
C26 0.0455(17) 0.0483(19) 0.0517(18) 0.0004(16) 0.0069(14) -0.0035(14)
C46 0.0486(17) 0.0439(18) 0.0463(17) 0.0016(15) 0.0143(14) 0.0166(14)
C47 0.0436(16) 0.0457(18) 0.0459(17) 0.0071(15) 0.0138(13) 0.0076(14)
C20 0.0415(16) 0.0479(18) 0.0395(16) -0.0032(15) -0.0022(12) 0.0073(14)
C2 0.0438(17) 0.074(2) 0.0530(19) -0.0040(18) -0.0042(15) -0.0070(16)
C40 0.0530(18) 0.0372(17) 0.0433(17) 0.0001(14) 0.0064(14) 0.0062(14)
C1 0.0375(15) 0.0487(19) 0.0420(16) 0.0020(15) -0.0022(12) 0.0034(13)
C38 0.062(2) 0.0311(17) 0.064(2) -0.0044(16) 0.0051(16) -0.0069(14)
C3 0.0452(17) 0.056(2) 0.0506(18) 0.0013(16) 0.0084(14) -0.0030(15)
C15 0.088(2) 0.052(2) 0.0305(16) 0.0070(15) 0.0045(15) 0.0074(18)
C37 0.0427(15) 0.0297(15) 0.0414(16) -0.0037(13) 0.0093(13) -0.0035(12)
C34 0.0603(19) 0.049(2) 0.0459(18) -0.0065(15) -0.0005(15) -0.0211(16)
C48 0.0567(18) 0.060(2) 0.0308(15) -0.0011(15) 0.0075(13) 0.0118(16)
C16 0.071(2) 0.0381(18) 0.0450(18) 0.0023(15) 0.0016(15) 0.0123(15)
C8 0.064(2) 0.0423(19) 0.0491(19) 0.0129(15) 0.0003(15) 0.0094(15)
C30 0.069(2) 0.046(2) 0.061(2) 0.0069(17) 0.0106(17) 0.0101(17)
C4 0.0433(17) 0.062(2) 0.070(2) 0.0020(19) 0.0028(16) 0.0132(16)
C29 0.0541(19) 0.052(2) 0.060(2) 0.0157(17) 0.0092(16) -0.0136(16)
C28 0.0460(18) 0.078(3) 0.0513(19) 0.0061(18) 0.0062(15) 0.0040(16)
C27 0.0470(19) 0.077(3) 0.072(2) -0.020(2) 0.0034(17) -0.0197(17)
C32 0.057(2) 0.123(4) 0.058(2) 0.034(2) 0.0234(17) 0.024(2)
C31 0.126(4) 0.098(4) 0.126(4) 0.062(3) -0.021(3) -0.065(3)
P6 0.0301(3) 0.0298(4) 0.0244(3) -0.0003(3) 0.0010(3) 0.0058(3)
P5 0.0345(4) 0.0288(4) 0.0311(4) -0.0044(3) 0.0070(3) -0.0055(3)
P4 0.0389(4) 0.0376(4) 0.0443(4) -0.0005(4) 0.0108(3) -0.0098(3)
P3 0.0291(3) 0.0330(4) 0.0263(3) -0.0012(3) 0.0048(3) -0.0026(3)
P1 0.0339(4) 0.0328(4) 0.0314(4) 0.0012(3) -0.0027(3) 0.0038(3)
P2 0.0436(4) 0.0379(4) 0.0256(4) 0.0011(3) 0.0004(3) 0.0126(3)
Al3 0.0293(4) 0.0276(4) 0.0267(4) -0.0019(3) 0.0045(3) -0.0029(3)
Al4 0.0304(4) 0.0298(4) 0.0306(4) 0.0005(4) 0.0062(3) -0.0026(3)
Al2 0.0329(4) 0.0287(4) 0.0257(4) 0.0014(3) 0.0027(3) 0.0056(3)
Al1 0.0293(4) 0.0286(4) 0.0250(4) 0.0010(3) 0.0003(3) 0.0006(3)

loop_
_atom_type_symbol
_atom_type_description
_atom_type_scat_dispersion_real
_atom_type_scat_dispersion_imag
_atom_type_scat_source
C C 0.0033 0.0016 'International Tables Vol C Tables 4.2.6.8 and 6.1.1.4'
Al Al 0.0645 0.0514 'International Tables Vol C Tables 4.2.6.8 and 6.1.1.4'
P P 0.1023 0.0942 'International Tables Vol C Tables 4.2.6.8 and 6.1.1.4'
H H 0.0000 0.0000 'International Tables Vol C Tables 4.2.6.8 and 6.1.1.4'

loop_
_geom_angle_atom_site_label_1
_geom_angle_atom_site_label_2
_geom_angle_atom_site_label_3
_geom_angle
C23 C21 C22 106.4(2)
C23 C21 C24 109.4(2)
C22 C21 C24 109.6(2)
C23 C21 P3 104.86(17)
C22 C21 P3 109.97(18)
C24 C21 P3 116.17(17)
C19 C17 C18 109.8(2)
C19 C17 C20 108.3(2)
C18 C17 C20 107.0(2)
C19 C17 P3 115.00(17)
C18 C17 P3 112.00(18)
C20 C17 P3 104.31(17)
C44 C41 C43 108.1(2)
C44 C41 C42 108.1(2)
C43 C41 C42 108.6(2)
C44 C41 P6 106.50(17)
C43 C41 P6 112.89(17)
C42 C41 P6 112.43(19)
C35 C33 C36 108.4(2)
C35 C33 C34 108.1(2)
C36 C33 C34 108.9(2)
C35 C33 P5 106.33(18)
C36 C33 P5 112.33(19)
C34 C33 P5 112.52(19)
C10 C9 C11 109.3(2)
C10 C9 C12 107.2(2)
C11 C9 C12 108.3(2)
C10 C9 P2 105.55(18)
C11 C9 P2 115.0(2)
C12 C9 P2 111.13(19)
C26 C25 C28 108.5(3)
C26 C25 C27 109.1(2)
C28 C25 C27 107.3(3)
C26 C25 P4 117.27(19)
C28 C25 P4 105.12(18)
C27 C25 P4 109.2(2)
C7 C5 C8 108.1(2)
C7 C5 C6 108.3(2)
C8 C5 C6 108.8(2)
C7 C5 P1 103.36(17)
C8 C5 P1 110.09(19)
C6 C5 P1 117.67(19)
C14 C13 C16 109.5(3)
C14 C13 C15 105.9(2)
C16 C13 C15 109.0(2)
C14 C13 P2 104.70(18)
C16 C13 P2 116.6(2)
C15 C13 P2 110.5(2)
C47 C45 C48 108.1(2)
C47 C45 C46 109.1(2)
C48 C45 C46 108.4(2)
C47 C45 P6 106.62(18)
C48 C45 P6 112.31(18)
C46 C45 P6 112.21(18)
C3 C1 C2 108.8(3)
C3 C1 C4 106.8(2)
C2 C1 C4 108.8(2)
C3 C1 P1 107.01(19)
C2 C1 P1 116.6(2)
C4 C1 P1 108.3(2)
C38 C37 C39 109.0(2)
C38 C37 C40 108.0(2)
C39 C37 C40 108.4(2)
C38 C37 P5 112.31(19)
C39 C37 P5 112.7(2)
C40 C37 P5 106.28(18)
C30 C29 C32 108.9(3)
C30 C29 C31 106.7(3)
C32 C29 C31 110.3(3)
C30 C29 P4 104.2(2)
C32 C29 P4 116.6(2)
C31 C29 P4 109.7(3)
C45 P6 C41 110.87(12)
C45 P6 Al2 115.67(9)
C41 P6 Al2 115.87(8)
C45 P6 Al1 114.75(8)
C41 P6 Al1 116.31(8)
Al2 P6 Al1 80.54(3)
C37 P5 C33 111.09(12)
C37 P5 Al3 114.00(9)
C33 P5 Al3 116.40(9)
C37 P5 Al4 115.90(9)
C33 P5 Al4 116.28(9)
Al3 P5 Al4 80.15(3)
C25 P4 C29 110.03(13)
C25 P4 Al4 109.20(10)
C29 P4 Al4 110.05(10)
C21 P3 C17 109.74(12)
C21 P3 Al3 107.27(8)
C17 P3 Al3 108.97(8)
C5 P1 C1 110.33(12)
C5 P1 Al1 109.15(9)
C1 P1 Al1 113.60(10)
C9 P2 C13 109.84(13)
C9 P2 Al2 108.43(9)
C13 P2 Al2 108.57(9)
P5 Al3 P3 103.78(4)
P5 Al3 Al2 97.32(3)
P3 Al3 Al2 139.97(4)
P5 Al3 Al1 96.56(3)
P3 Al3 Al1 141.19(4)
Al2 Al3 Al1 67.00(3)
P5 Al4 P4 103.81(4)
P5 Al4 Al1 97.41(3)
P4 Al4 Al1 139.08(4)
P5 Al4 Al2 96.88(3)
P4 Al4 Al2 141.41(4)
Al1 Al4 Al2 67.47(3)
P6 Al2 P2 104.40(4)
P6 Al2 Al3 96.23(3)
P2 Al2 Al3 141.55(4)
P6 Al2 Al4 97.45(3)
P2 Al2 Al4 139.18(4)
Al3 Al2 Al4 66.93(3)
P6 Al1 P1 102.53(4)
P6 Al1 Al4 97.95(3)
P1 Al1 Al4 141.41(4)
P6 Al1 Al3 95.45(3)
P1 Al1 Al3 141.30(4)
Al4 Al1 Al3 66.90(3)

loop_
_geom_bond_atom_site_label_1
_geom_bond_atom_site_label_2
_geom_bond_distance
C24 C21 1.532(4)
C21 C23 1.524(3)
C21 C22 1.530(3)
C21 P3 1.890(3)
C17 C19 1.525(3)
C17 C18 1.527(3)
C17 C20 1.540(4)
C17 P3 1.894(3)
C44 C41 1.521(4)
C42 C41 1.544(3)
C41 C43 1.533(4)
C41 P6 1.894(3)
C33 C35 1.523(4)
C33 C36 1.539(4)
C33 C34 1.541(4)
C33 P5 1.901(3)
C10 C9 1.526(4)
C9 C11 1.532(4)
C9 C12 1.540(4)
C9 P2 1.895(3)
C25 C26 1.527(4)
C25 C28 1.533(4)
C25 C27 1.537(4)
C25 P4 1.889(3)
C7 C5 1.524(4)
C39 C37 1.527(4)
C14 C13 1.524(4)
C5 C8 1.530(4)
C5 C6 1.537(4)
C5 P1 1.885(3)
C13 C16 1.528(4)
C13 C15 1.544(4)
C13 P2 1.897(3)
C45 C47 1.524(4)
C45 C48 1.536(3)
C45 C46 1.538(4)
C45 P6 1.887(3)
C2 C1 1.528(4)
C40 C37 1.528(4)
C1 C3 1.520(4)
C1 C4 1.547(4)
C1 P1 1.889(3)
C38 C37 1.526(4)
C37 P5 1.896(3)
C30 C29 1.522(4)
C29 C32 1.522(5)
C29 C31 1.536(5)
C29 P4 1.898(3)
P6 Al2 2.4060(10)
P6 Al1 2.4109(10)
P5 Al3 2.4026(10)
P5 Al4 2.4131(10)
P4 Al4 2.4454(10)
P3 Al3 2.4458(10)
P1 Al1 2.4477(10)
P2 Al2 2.4603(10)
Al3 Al2 2.8075(10)
Al3 Al1 2.8332(10)
Al4 Al1 2.7917(11)
Al4 Al2 2.8148(11)
